data_2240525
loop_
_publ_author_name
'Zhao, Sheng-Lan'
'Yuan, Jian-Chao'
'Zhao, Yan'

_publ_section_title
;
 Crystal structure of
 2,3-bis[(4-<i>tert</i>-butyl-2,6-dimethylphenyl)imino]butane
;
_journal_issue 4
_journal_name_full 'Acta Crystallographica Section E'
_journal_page_first o258
_journal_paper_doi 10.1107/S2056989015005551
_journal_volume 71
_journal_year 2015
_chemical_formula_iupac 'C28 H40 N2'
_chemical_formula_moiety 'C28 H40 N2'
_chemical_formula_sum 'C28 H40 N2'
_chemical_formula_weight 404.62
_chemical_name_common
;
2,3-Bis[(4-<i>tert</i>-butyl-2,6-dimethylphenyl)imino]butane
;
_chemical_name_systematic
4-<i>tert</i>-Butyl-<i>N</i>-{3-[(4-<i>tert</i>-butyl-2,6-dimethylphenyl)imino]butan-2-ylidene}-2,6-dimethylaniline
_space_group_IT_number 2
_symmetry_cell_setting triclinic
_symmetry_space_group_name_Hall '-P 1'
_symmetry_space_group_name_H-M 'P -1'
_atom_sites_solution_hydrogens geom
_atom_sites_solution_primary direct
_atom_sites_solution_secondary difmap
_audit_creation_method SHELXL-97
_cell_angle_alpha 107.913(9)
_cell_angle_beta 100.484(10)
_cell_angle_gamma 99.260(9)
_cell_formula_units_Z 1
_cell_length_a 5.993(6)
_cell_length_b 10.064(9)
_cell_length_c 11.614(11)
_cell_measurement_reflns_used 1229
_cell_measurement_temperature 296(2)
_cell_measurement_theta_max 28.28
_cell_measurement_theta_min 2.35
_cell_volume 637.5(10)
_computing_cell_refinement
;
SAINT (Bruker, 2008)
;
_computing_data_collection
;
APEX2 (Bruker, 2008)
;
_computing_data_reduction
;
SAINT (Bruker, 2008)
;
_computing_molecular_graphics
;
SHELXTL (Sheldrick, 2008)
;
_computing_publication_material
;
SHELXTL (Sheldrick, 2008)
;
_computing_structure_refinement
;
SHELXTL (Sheldrick, 2008)
;
_computing_structure_solution
;
SHELXTL (Sheldrick, 2008)
;
_diffrn_ambient_temperature 296(2)
_diffrn_measured_fraction_theta_full 0.976
_diffrn_measured_fraction_theta_max 0.976
_diffrn_measurement_device_type 'Bruker APEXII CCD'
_diffrn_measurement_method '\f and \w scans'
_diffrn_radiation_monochromator graphite
_diffrn_radiation_source 'fine-focus sealed tube'
_diffrn_radiation_type MoK\a
_diffrn_radiation_wavelength 0.71073
_diffrn_reflns_av_R_equivalents 0.0295
_diffrn_reflns_av_sigmaI/netI 0.0633
_diffrn_reflns_limit_h_max 7
_diffrn_reflns_limit_h_min -7
_diffrn_reflns_limit_k_max 11
_diffrn_reflns_limit_k_min -12
_diffrn_reflns_limit_l_max 13
_diffrn_reflns_limit_l_min -14
_diffrn_reflns_number 4557
_diffrn_reflns_theta_full 25.49
_diffrn_reflns_theta_max 25.49
_diffrn_reflns_theta_min 2.35
_exptl_absorpt_coefficient_mu 0.061
_exptl_absorpt_correction_T_max 0.9892
_exptl_absorpt_correction_T_min 0.9862
_exptl_absorpt_correction_type multi-scan
_exptl_absorpt_process_details
;
(SADABS; Bruker, 2008)
;
_exptl_crystal_colour yellow
_exptl_crystal_density_diffrn 1.054
_exptl_crystal_density_method 'not measured'
_exptl_crystal_description block
_exptl_crystal_F_000 222
_exptl_crystal_size_max 0.23
_exptl_crystal_size_mid 0.21
_exptl_crystal_size_min 0.18
_refine_diff_density_max 0.519
_refine_diff_density_min -0.207
_refine_ls_extinction_method none
_refine_ls_goodness_of_fit_ref 1.051
_refine_ls_hydrogen_treatment constr
_refine_ls_matrix_type full
_refine_ls_number_parameters 142
_refine_ls_number_reflns 2310
_refine_ls_number_restraints 42
_refine_ls_restrained_S_all 1.106
_refine_ls_R_factor_all 0.1535
_refine_ls_R_factor_gt 0.1024
_refine_ls_shift/su_max 0.000
_refine_ls_shift/su_mean 0.000
_refine_ls_structure_factor_coef Fsqd
_refine_ls_weighting_details 'calc w=1/[\s^2^(Fo^2^)+(0.0400P)^2^+1.2419P] where P=(Fo^2^+2Fc^2^)/3'
_refine_ls_weighting_scheme calc
_refine_ls_wR_factor_gt 0.2008
_refine_ls_wR_factor_ref 0.2204
_reflns_number_gt 1348
_reflns_number_total 2310
_reflns_threshold_expression I>2sigma(I)
_cod_data_source_file xu5841sup1.cif
_cod_data_source_block I
_cod_database_code 2240525
_cod_database_fobs_code 2240525

loop_
_symmetry_equiv_pos_as_xyz
'x, y, z'
'-x, -y, -z'

loop_
_atom_site_type_symbol
_atom_site_label
_atom_site_fract_x
_atom_site_fract_y
_atom_site_fract_z
_atom_site_U_iso_or_equiv
_atom_site_adp_type
_atom_site_calc_flag
_atom_site_refinement_flags
_atom_site_occupancy
_atom_site_symmetry_multiplicity
C C1 0.4381(7) 0.6834(4) 0.3770(4) 0.0394(10) Uani d . 1 1
C C2 0.2730(7) 0.6166(4) 0.2638(4) 0.0434(11) Uani d . 1 1
C C3 0.2889(7) 0.4854(4) 0.1863(4) 0.0439(11) Uani d . 1 1
H H3 0.1786 0.4407 0.1104 0.053 Uiso calc R 1 1
C C4 0.4620(7) 0.4180(4) 0.2170(4) 0.0413(11) Uani d . 1 1
C C5 0.6199(8) 0.4869(4) 0.3302(4) 0.0466(11) Uani d . 1 1
H H5 0.7373 0.4430 0.3531 0.056 Uiso calc R 1 1
C C6 0.6132(8) 0.6185(4) 0.4121(4) 0.0431(11) Uani d . 1 1
C C7 0.0812(9) 0.6857(5) 0.2255(5) 0.0642(15) Uani d . 1 1
H H7A -0.0024 0.7076 0.2894 0.096 Uiso calc R 1 1
H H7B -0.0239 0.6209 0.1487 0.096 Uiso calc R 1 1
H H7C 0.1475 0.7725 0.2138 0.096 Uiso calc R 1 1
C C8 0.4746(9) 0.2729(4) 0.1263(4) 0.0540(13) Uani d U 1 1
C C9 0.5397(13) 0.2937(6) 0.0139(6) 0.107(2) Uani d U 1 1
H H9A 0.5464 0.2030 -0.0431 0.160 Uiso calc R 1 1
H H9B 0.6895 0.3591 0.0387 0.160 Uiso calc R 1 1
H H9C 0.4250 0.3322 -0.0264 0.160 Uiso calc R 1 1
C C10 0.2528(12) 0.1679(6) 0.0939(8) 0.138(3) Uani d U 1 1
H H10A 0.1292 0.2030 0.0567 0.208 Uiso calc R 1 1
H H10B 0.2225 0.1533 0.1680 0.208 Uiso calc R 1 1
H H10C 0.2614 0.0785 0.0357 0.208 Uiso calc R 1 1
C C11 0.6673(13) 0.2145(6) 0.1849(6) 0.112(2) Uani d U 1 1
H H11A 0.6383 0.2030 0.2603 0.167 Uiso calc R 1 1
H H11B 0.8149 0.2805 0.2039 0.167 Uiso calc R 1 1
H H11C 0.6703 0.1233 0.1274 0.167 Uiso calc R 1 1
C C12 0.7936(9) 0.6874(5) 0.5336(4) 0.0648(15) Uani d . 1 1
H H12A 0.9289 0.7412 0.5211 0.097 Uiso calc R 1 1
H H12B 0.8363 0.6146 0.5645 0.097 Uiso calc R 1 1
H H12C 0.7313 0.7507 0.5930 0.097 Uiso calc R 1 1
C C13 0.5168(8) 0.9330(4) 0.4552(4) 0.0404(10) Uani d . 1 1
C C14 0.6647(10) 0.9478(5) 0.3680(5) 0.0671(16) Uani d . 1 1
H H14A 0.6877 0.8553 0.3238 0.101 Uiso calc R 1 1
H H14B 0.8131 1.0115 0.4145 0.101 Uiso calc R 1 1
H H14C 0.5890 0.9860 0.3095 0.101 Uiso calc R 1 1
N N1 0.4167(6) 0.8151(3) 0.4603(3) 0.0440(10) Uani d . 1 1

loop_
_atom_site_aniso_label
_atom_site_aniso_U_11
_atom_site_aniso_U_22
_atom_site_aniso_U_33
_atom_site_aniso_U_12
_atom_site_aniso_U_13
_atom_site_aniso_U_23
C1 0.052(3) 0.026(2) 0.042(2) 0.0086(19) 0.023(2) 0.0084(18)
C2 0.050(3) 0.034(2) 0.051(3) 0.016(2) 0.020(2) 0.013(2)
C3 0.047(3) 0.037(2) 0.044(3) 0.010(2) 0.010(2) 0.009(2)
C4 0.049(3) 0.031(2) 0.047(3) 0.010(2) 0.019(2) 0.0123(19)
C5 0.050(3) 0.037(2) 0.054(3) 0.018(2) 0.013(2) 0.013(2)
C6 0.051(3) 0.036(2) 0.043(3) 0.009(2) 0.013(2) 0.013(2)
C7 0.063(3) 0.053(3) 0.072(4) 0.026(3) 0.012(3) 0.013(3)
C8 0.068(3) 0.033(2) 0.061(3) 0.021(2) 0.029(2) 0.005(2)
C9 0.164(6) 0.077(4) 0.080(4) 0.040(4) 0.058(4) 0.008(3)
C10 0.107(5) 0.049(3) 0.198(7) -0.008(3) 0.068(5) -0.046(4)
C11 0.148(6) 0.067(4) 0.108(5) 0.068(4) 0.018(4) 0.000(3)
C12 0.072(4) 0.054(3) 0.052(3) 0.012(3) -0.002(3) 0.007(2)
C13 0.050(3) 0.032(2) 0.042(2) 0.0111(19) 0.018(2) 0.0119(18)
C14 0.102(4) 0.035(2) 0.074(3) 0.017(3) 0.053(3) 0.013(2)
N1 0.057(2) 0.0297(19) 0.047(2) 0.0110(17) 0.0237(18) 0.0097(16)

loop_
_atom_type_symbol
_atom_type_description
_atom_type_scat_dispersion_real
_atom_type_scat_dispersion_imag
_atom_type_scat_source
C C 0.0033 0.0016 'International Tables Vol C Tables 4.2.6.8 and 6.1.1.4'
H H 0.0000 0.0000 'International Tables Vol C Tables 4.2.6.8 and 6.1.1.4'
N N 0.0061 0.0033 'International Tables Vol C Tables 4.2.6.8 and 6.1.1.4'

loop_
_geom_angle_atom_site_label_1
_geom_angle_atom_site_label_2
_geom_angle_atom_site_label_3
_geom_angle_site_symmetry_3
_geom_angle
C2 C1 C6 . 120.6(3)
C2 C1 N1 . 119.1(4)
C6 C1 N1 . 120.2(4)
C1 C2 C3 . 118.6(4)
C1 C2 C7 . 121.0(4)
C3 C2 C7 . 120.4(4)
C4 C3 C2 . 122.6(4)
C4 C3 H3 . 118.7
C2 C3 H3 . 118.7
C5 C4 C3 . 116.9(4)
C5 C4 C8 . 122.5(4)
C3 C4 C8 . 120.6(4)
C4 C5 C6 . 123.2(4)
C4 C5 H5 . 118.4
C6 C5 H5 . 118.4
C1 C6 C5 . 118.0(4)
C1 C6 C12 . 122.0(4)
C5 C6 C12 . 120.0(4)
C2 C7 H7A . 109.5
C2 C7 H7B . 109.5
H7A C7 H7B . 109.5
C2 C7 H7C . 109.5
H7A C7 H7C . 109.5
H7B C7 H7C . 109.5
C10 C8 C9 . 112.2(6)
C10 C8 C11 . 108.4(5)
C9 C8 C11 . 105.7(5)
C10 C8 C4 . 110.2(4)
C9 C8 C4 . 109.4(4)
C11 C8 C4 . 110.9(4)
C8 C9 H9A . 109.5
C8 C9 H9B . 109.5
H9A C9 H9B . 109.5
C8 C9 H9C . 109.5
H9A C9 H9C . 109.5
H9B C9 H9C . 109.5
C8 C10 H10A . 109.5
C8 C10 H10B . 109.5
H10A C10 H10B . 109.5
C8 C10 H10C . 109.5
H10A C10 H10C . 109.5
H10B C10 H10C . 109.5
C8 C11 H11A . 109.5
C8 C11 H11B . 109.5
H11A C11 H11B . 109.5
C8 C11 H11C . 109.5
H11A C11 H11C . 109.5
H11B C11 H11C . 109.5
C6 C12 H12A . 109.5
C6 C12 H12B . 109.5
H12A C12 H12B . 109.5
C6 C12 H12C . 109.5
H12A C12 H12C . 109.5
H12B C12 H12C . 109.5
N1 C13 C14 . 124.9(4)
N1 C13 C13 2_676 116.8(5)
C14 C13 C13 2_676 118.2(5)
C13 C14 H14A . 109.5
C13 C14 H14B . 109.5
H14A C14 H14B . 109.5
C13 C14 H14C . 109.5
H14A C14 H14C . 109.5
H14B C14 H14C . 109.5
C13 N1 C1 . 120.1(3)

loop_
_geom_bond_atom_site_label_1
_geom_bond_atom_site_label_2
_geom_bond_site_symmetry_2
_geom_bond_distance
C1 C2 . 1.388(6)
C1 C6 . 1.386(6)
C1 N1 . 1.421(5)
C2 C3 . 1.379(5)
C2 C7 . 1.505(6)
C3 C4 . 1.380(6)
C3 H3 . 0.9300
C4 C5 . 1.372(6)
C4 C8 . 1.538(5)
C5 C6 . 1.384(6)
C5 H5 . 0.9300
C6 C12 . 1.497(6)
C7 H7A . 0.9600
C7 H7B . 0.9600
C7 H7C . 0.9600
C8 C10 . 1.465(7)
C8 C9 . 1.493(7)
C8 C11 . 1.523(7)
C9 H9A . 0.9600
C9 H9B . 0.9600
C9 H9C . 0.9600
C10 H10A . 0.9600
C10 H10B . 0.9600
C10 H10C . 0.9600
C11 H11A . 0.9600
C11 H11B . 0.9600
C11 H11C . 0.9600
C12 H12A . 0.9600
C12 H12B . 0.9600
C12 H12C . 0.9600
C13 N1 . 1.264(5)
C13 C14 . 1.486(6)
C13 C13 2_676 1.497(7)
C14 H14A . 0.9600
C14 H14B . 0.9600
C14 H14C . 0.9600

loop_
_geom_torsion_atom_site_label_1
_geom_torsion_atom_site_label_2
_geom_torsion_atom_site_label_3
_geom_torsion_atom_site_label_4
_geom_torsion_site_symmetry_1
_geom_torsion
C6 C1 C2 C3 . -0.9(6)
N1 C1 C2 C3 . -177.0(4)
C6 C1 C2 C7 . 179.5(4)
N1 C1 C2 C7 . 3.5(6)
C1 C2 C3 C4 . 0.1(6)
C7 C2 C3 C4 . 179.7(4)
C2 C3 C4 C5 . 0.6(6)
C2 C3 C4 C8 . -179.0(4)
C3 C4 C5 C6 . -0.5(6)
C8 C4 C5 C6 . 179.0(4)
C2 C1 C6 C5 . 0.9(6)
N1 C1 C6 C5 . 176.9(4)
C2 C1 C6 C12 . -179.9(4)
N1 C1 C6 C12 . -3.9(6)
C4 C5 C6 C1 . -0.2(6)
C4 C5 C6 C12 . -179.4(4)
C5 C4 C8 C10 . 125.0(6)
C3 C4 C8 C10 . -55.4(7)
C5 C4 C8 C9 . -111.2(5)
C3 C4 C8 C9 . 68.3(6)
C5 C4 C8 C11 . 5.0(6)
C3 C4 C8 C11 . -175.5(5)
C14 C13 N1 C1 . -1.2(7)
C13 C13 N1 C1 2_676 179.2(5)
C2 C1 N1 C13 . -91.4(5)
C6 C1 N1 C13 . 92.6(5)
